data_7048934
loop_
_publ_author_name
'Wang, Yuzhong'
'Xie, Yaoming'
'Wei, Pingrong'
'Schaefer, Henry F.'
'Robinson, Gregory H.'

_publ_section_title
;
 Redox chemistry of an anionic dithiolene radical.
;
_journal_issue 11
_journal_name_full 'Dalton transactions (Cambridge, England : 2003)'
_journal_page_first 3543
_journal_page_last 3546
_journal_paper_doi 10.1039/c8dt04989k
_journal_volume 48
_journal_year 2019
_chemical_formula_sum 'C90 H140 K2 Li2 N4 O9 S6'
_chemical_formula_weight 1706.50
_space_group_crystal_system monoclinic
_space_group_IT_number 14
_space_group_name_Hall '-P 2yn'
_space_group_name_H-M_alt 'P 1 21/n 1'
_symmetry_space_group_name_Hall '-P 2yn'
_symmetry_space_group_name_H-M 'P 1 21/n 1'
_atom_sites_solution_hydrogens geom
_audit_creation_method SHELXL-2014/7
_audit_update_record
;
2019-01-24 deposited with the CCDC.
2019-02-07 downloaded from the CCDC.
;
_cell_angle_alpha 90
_cell_angle_beta 98.110(2)
_cell_angle_gamma 90
_cell_formula_units_Z 2
_cell_length_a 12.5227(9)
_cell_length_b 29.009(2)
_cell_length_c 13.0842(9)
_cell_measurement_reflns_used 9346
_cell_measurement_temperature 100(2)
_cell_measurement_theta_max 26.32
_cell_measurement_theta_min 2.43
_cell_volume 4705.6(6)
_computing_cell_refinement 'Bruker SAINT'
_computing_data_collection 'Bruker APEX3'
_computing_data_reduction 'Bruker SAINT'
_computing_molecular_graphics 'Bruker SHELXTL'
_computing_publication_material 'Bruker SHELXTL'
_computing_structure_refinement 'SHELXL-2014/7 (Sheldrick, 2014)'
_computing_structure_solution 'SHELXS-97 (Sheldrick 2008)'
_diffrn_ambient_temperature 100(2)
_diffrn_measured_fraction_theta_full 0.999
_diffrn_measured_fraction_theta_max 0.999
_diffrn_measurement_device_type 'Bruker D8 Quest PHOTON 100 CMOS'
_diffrn_measurement_method 'Omega/phi scans'
_diffrn_radiation_type MoK\a
_diffrn_radiation_wavelength 0.71073
_diffrn_reflns_av_R_equivalents 0.1118
_diffrn_reflns_av_unetI/netI 0.0512
_diffrn_reflns_Laue_measured_fraction_full 0.999
_diffrn_reflns_Laue_measured_fraction_max 0.999
_diffrn_reflns_limit_h_max 15
_diffrn_reflns_limit_h_min -15
_diffrn_reflns_limit_k_max 35
_diffrn_reflns_limit_k_min -35
_diffrn_reflns_limit_l_max 15
_diffrn_reflns_limit_l_min -16
_diffrn_reflns_number 140881
_diffrn_reflns_point_group_measured_fraction_full 0.999
_diffrn_reflns_point_group_measured_fraction_max 0.999
_diffrn_reflns_theta_full 25.242
_diffrn_reflns_theta_max 26.022
_diffrn_reflns_theta_min 2.108
_diffrn_source Imus
_exptl_absorpt_coefficient_mu 0.289
_exptl_absorpt_correction_T_max 0.7454
_exptl_absorpt_correction_T_min 0.5102
_exptl_absorpt_correction_type multi-scan
_exptl_absorpt_process_details 'BRUKER SADABS'
_exptl_crystal_colour colorless
_exptl_crystal_density_diffrn 1.204
_exptl_crystal_description plate
_exptl_crystal_F_000 1840
_exptl_crystal_size_max 0.250
_exptl_crystal_size_mid 0.140
_exptl_crystal_size_min 0.070
_refine_diff_density_max 0.737
_refine_diff_density_min -0.517
_refine_diff_density_rms 0.079
_refine_ls_extinction_method none
_refine_ls_goodness_of_fit_ref 1.071
_refine_ls_hydrogen_treatment constr
_refine_ls_matrix_type full
_refine_ls_number_parameters 645
_refine_ls_number_reflns 9268
_refine_ls_number_restraints 537
_refine_ls_restrained_S_all 1.057
_refine_ls_R_factor_all 0.1123
_refine_ls_R_factor_gt 0.0780
_refine_ls_shift/su_max 0.000
_refine_ls_shift/su_mean 0.000
_refine_ls_structure_factor_coef Fsqd
_refine_ls_weighting_details 'w=1/[\s^2^(Fo^2^)+(0.0928P)^2^+9.9471P] where P=(Fo^2^+2Fc^2^)/3'
_refine_ls_weighting_scheme calc
_refine_ls_wR_factor_gt 0.1934
_refine_ls_wR_factor_ref 0.2127
_reflns_Friedel_coverage 0.000
_reflns_number_gt 6664
_reflns_number_total 9268
_reflns_threshold_expression 'I > 2\s(I)'
_cod_data_source_file c8dt04989k2.cif
_cod_data_source_block compound_3
_cod_depositor_comments 'Adding full bibliography for 7048932--7048934.cif.'
_cod_original_cell_volume 4705.5(6)
_cod_database_code 7048934
_shelx_shelxl_version_number 2014/7
_shelx_space_group_comment
;
The symmetry employed for this shelxl refinement is uniquely defined
by the following loop, which should always be used as a source of
symmetry information in preference to the above space-group names.
They are only intended as comments.
;
_shelx_estimated_absorpt_t_min 0.931
_shelx_estimated_absorpt_t_max 0.980

loop_
_space_group_symop_operation_xyz
'x, y, z'
'-x+1/2, y+1/2, -z+1/2'
'-x, -y, -z'
'x-1/2, -y-1/2, z-1/2'

loop_
_atom_site_label
_atom_site_type_symbol
_atom_site_fract_x
_atom_site_fract_y
_atom_site_fract_z
_atom_site_U_iso_or_equiv
_atom_site_adp_type
_atom_site_occupancy
_atom_site_site_symmetry_order
_atom_site_calc_flag
_atom_site_refinement_flags_posn
_atom_site_refinement_flags_adp
_atom_site_refinement_flags_occupancy
_atom_site_disorder_assembly
_atom_site_disorder_group
K1 K 0.22726(8) 0.40030(3) 0.14225(8) 0.0411(3) Uani 1 1 d D . . . .
S1 S 0.51226(9) 0.26384(3) 0.46603(8) 0.0362(3) Uani 1 1 d . . . . .
S2 S 0.60212(8) 0.44712(3) 0.54692(8) 0.0314(3) Uani 1 1 d . . . . .
S3 S 0.40678(10) 0.43686(3) 0.31623(9) 0.0407(3) Uani 1 1 d . . . . .
N1 N 0.5689(2) 0.35315(9) 0.5182(2) 0.0194(6) Uani 1 1 d . . . . .
N2 N 0.4525(2) 0.34734(9) 0.3810(2) 0.0190(6) Uani 1 1 d . . . . .
C1 C 0.5126(3) 0.32226(11) 0.4548(3) 0.0203(7) Uani 1 1 d . . . . .
C2 C 0.5435(3) 0.39878(12) 0.4844(3) 0.0224(8) Uani 1 1 d . . . . .
C3 C 0.4695(3) 0.39483(12) 0.3975(3) 0.0235(8) Uani 1 1 d . . . . .
C4 C 0.3759(3) 0.32778(11) 0.3013(3) 0.0193(7) Uani 1 1 d . . . . .
C5 C 0.2725(3) 0.31833(12) 0.3237(3) 0.0259(8) Uani 1 1 d . . . . .
C6 C 0.1995(3) 0.29832(13) 0.2448(3) 0.0313(9) Uani 1 1 d . . . . .
H6 H 0.1280 0.2918 0.2568 0.038 Uiso 1 1 calc R U . . .
C7 C 0.2300(3) 0.28806(13) 0.1504(3) 0.0330(9) Uani 1 1 d . . . . .
H7 H 0.1803 0.2738 0.0985 0.040 Uiso 1 1 calc R U . . .
C8 C 0.3326(3) 0.29849(13) 0.1310(3) 0.0308(9) Uani 1 1 d . . . . .
H8 H 0.3521 0.2917 0.0650 0.037 Uiso 1 1 calc R U . . .
C9 C 0.4082(3) 0.31864(12) 0.2055(3) 0.0235(8) Uani 1 1 d . . . . .
C10 C 0.5214(3) 0.32898(15) 0.1848(3) 0.0342(9) Uani 1 1 d . . . . .
H10 H 0.5556 0.3497 0.2412 0.041 Uiso 1 1 calc R U . . .
C11 C 0.5878(5) 0.2850(2) 0.1891(6) 0.0747(19) Uani 1 1 d . . . . .
H11A H 0.6610 0.2923 0.1756 0.112 Uiso 1 1 calc R U . . .
H11B H 0.5913 0.2710 0.2577 0.112 Uiso 1 1 calc R U . . .
H11C H 0.5541 0.2633 0.1368 0.112 Uiso 1 1 calc R U . . .
C12 C 0.5226(5) 0.3539(3) 0.0833(5) 0.092(3) Uani 1 1 d . . . . .
H12A H 0.5973 0.3599 0.0730 0.138 Uiso 1 1 calc R U . . .
H12B H 0.4874 0.3347 0.0267 0.138 Uiso 1 1 calc R U . . .
H12C H 0.4837 0.3832 0.0845 0.138 Uiso 1 1 calc R U . . .
C13 C 0.2384(3) 0.32902(15) 0.4274(3) 0.0344(9) Uani 1 1 d . . . . .
H13 H 0.3029 0.3417 0.4724 0.041 Uiso 1 1 calc R U . . .
C14 C 0.2031(5) 0.28613(19) 0.4800(4) 0.0640(16) Uani 1 1 d . . . . .
H14A H 0.1818 0.2946 0.5468 0.096 Uiso 1 1 calc R U . . .
H14B H 0.1418 0.2720 0.4364 0.096 Uiso 1 1 calc R U . . .
H14C H 0.2631 0.2641 0.4908 0.096 Uiso 1 1 calc R U . . .
C15 C 0.1521(5) 0.3663(2) 0.4163(5) 0.0636(15) Uani 1 1 d . . . . .
H15A H 0.1308 0.3729 0.4840 0.095 Uiso 1 1 calc R U . . .
H15B H 0.1808 0.3944 0.3886 0.095 Uiso 1 1 calc R U . . .
H15C H 0.0892 0.3557 0.3691 0.095 Uiso 1 1 calc R U . . .
C16 C 0.6472(3) 0.34042(11) 0.6048(3) 0.0224(8) Uani 1 1 d . . . . .
C17 C 0.6131(3) 0.33301(13) 0.7001(3) 0.0277(8) Uani 1 1 d . . . . .
C18 C 0.6905(4) 0.32018(14) 0.7824(3) 0.0347(10) Uani 1 1 d . . . . .
H18 H 0.6698 0.3154 0.8487 0.042 Uiso 1 1 calc R U . . .
C19 C 0.7970(3) 0.31436(13) 0.7687(3) 0.0339(10) Uani 1 1 d . . . . .
H19 H 0.8486 0.3051 0.8253 0.041 Uiso 1 1 calc R U . . .
C20 C 0.8290(3) 0.32180(12) 0.6740(3) 0.0308(9) Uani 1 1 d . . . . .
H20 H 0.9026 0.3176 0.6659 0.037 Uiso 1 1 calc R U . . .
C21 C 0.7551(3) 0.33548(12) 0.5896(3) 0.0265(8) Uani 1 1 d . . . . .
C22 C 0.7909(3) 0.34398(14) 0.4855(3) 0.0326(9) Uani 1 1 d . . . . .
H22 H 0.7270 0.3554 0.4377 0.039 Uiso 1 1 calc R U . . .
C23 C 0.8777(4) 0.38166(17) 0.4939(4) 0.0526(13) Uani 1 1 d . . . . .
H23A H 0.9000 0.3868 0.4260 0.079 Uiso 1 1 calc R U . . .
H23B H 0.8483 0.4103 0.5181 0.079 Uiso 1 1 calc R U . . .
H23C H 0.9401 0.3719 0.5429 0.079 Uiso 1 1 calc R U . . .
C24 C 0.8299(4) 0.30001(16) 0.4395(4) 0.0477(12) Uani 1 1 d . . . . .
H24A H 0.8523 0.3069 0.3723 0.071 Uiso 1 1 calc R U . . .
H24B H 0.8912 0.2875 0.4860 0.071 Uiso 1 1 calc R U . . .
H24C H 0.7713 0.2773 0.4305 0.071 Uiso 1 1 calc R U . . .
C25 C 0.4962(4) 0.33814(15) 0.7151(3) 0.0382(10) Uani 1 1 d . . . . .
H25 H 0.4541 0.3453 0.6462 0.046 Uiso 1 1 calc R U . . .
C26 C 0.4804(5) 0.37788(17) 0.7867(4) 0.0524(13) Uani 1 1 d . . . . .
H26A H 0.4039 0.3802 0.7946 0.079 Uiso 1 1 calc R U . . .
H26B H 0.5232 0.3725 0.8543 0.079 Uiso 1 1 calc R U . . .
H26C H 0.5038 0.4066 0.7574 0.079 Uiso 1 1 calc R U . . .
C27 C 0.4520(4) 0.29268(18) 0.7531(4) 0.0504(12) Uani 1 1 d . . . . .
H27A H 0.3763 0.2968 0.7622 0.076 Uiso 1 1 calc R U . . .
H27B H 0.4576 0.2684 0.7020 0.076 Uiso 1 1 calc R U . . .
H27C H 0.4942 0.2839 0.8191 0.076 Uiso 1 1 calc R U . . .
O1 O 0.184(2) 0.3786(6) -0.0610(7) 0.064(5) Uani 0.57(2) 1 d D U P A 1
C28 C 0.197(2) 0.3371(5) -0.1234(13) 0.053(4) Uani 0.57(2) 1 d D U P A 1
H28A H 0.2737 0.3284 -0.1176 0.063 Uiso 0.57(2) 1 calc R U P A 1
H28B H 0.1565 0.3110 -0.0981 0.063 Uiso 0.57(2) 1 calc R U P A 1
C29 C 0.1548(14) 0.3470(5) -0.2293(10) 0.055(4) Uani 0.57(2) 1 d D U P A 1
H29A H 0.1145 0.3203 -0.2625 0.066 Uiso 0.57(2) 1 calc R U P A 1
H29B H 0.2136 0.3552 -0.2692 0.066 Uiso 0.57(2) 1 calc R U P A 1
C30 C 0.0828(12) 0.3865(5) -0.2210(11) 0.064(3) Uani 0.57(2) 1 d D U P A 1
H30A H 0.0840 0.4075 -0.2805 0.077 Uiso 0.57(2) 1 calc R U P A 1
H30B H 0.0078 0.3757 -0.2209 0.077 Uiso 0.57(2) 1 calc R U P A 1
C31 C 0.1217(18) 0.4112(4) -0.1223(11) 0.073(4) Uani 0.57(2) 1 d D U P A 1
H31A H 0.1658 0.4383 -0.1353 0.088 Uiso 0.57(2) 1 calc R U P A 1
H31B H 0.0602 0.4216 -0.0883 0.088 Uiso 0.57(2) 1 calc R U P A 1
O1' O 0.212(2) 0.3793(6) -0.0612(9) 0.049(4) Uani 0.43(2) 1 d D U P A 2
C28' C 0.195(2) 0.3331(6) -0.1046(18) 0.048(5) Uani 0.43(2) 1 d D U P A 2
H28C H 0.2657 0.3184 -0.1104 0.058 Uiso 0.43(2) 1 calc R U P A 2
H28D H 0.1567 0.3136 -0.0595 0.058 Uiso 0.43(2) 1 calc R U P A 2
C29' C 0.133(3) 0.3375(7) -0.2051(18) 0.077(6) Uani 0.43(2) 1 d D U P A 2
H29C H 0.0606 0.3233 -0.2057 0.092 Uiso 0.43(2) 1 calc R U P A 2
H29D H 0.1695 0.3221 -0.2579 0.092 Uiso 0.43(2) 1 calc R U P A 2
C30' C 0.1222(17) 0.3866(7) -0.2259(13) 0.100(7) Uani 0.43(2) 1 d D U P A 2
H30C H 0.1518 0.3941 -0.2903 0.120 Uiso 0.43(2) 1 calc R U P A 2
H30D H 0.0452 0.3955 -0.2351 0.120 Uiso 0.43(2) 1 calc R U P A 2
C31' C 0.182(2) 0.4121(5) -0.1383(14) 0.061(4) Uani 0.43(2) 1 d D U P A 2
H31C H 0.2467 0.4271 -0.1591 0.073 Uiso 0.43(2) 1 calc R U P A 2
H31D H 0.1357 0.4361 -0.1135 0.073 Uiso 0.43(2) 1 calc R U P A 2
O2 O 0.0111(8) 0.3800(6) 0.1287(17) 0.061(5) Uani 0.47(2) 1 d D U P A 1
C32 C -0.0380(14) 0.3409(8) 0.077(2) 0.082(6) Uani 0.47(2) 1 d D U P A 1
H32A H -0.0181 0.3127 0.1185 0.098 Uiso 0.47(2) 1 calc R U P A 1
H32B H -0.0136 0.3373 0.0091 0.098 Uiso 0.47(2) 1 calc R U P A 1
C33 C -0.1571(10) 0.3479(6) 0.0646(12) 0.056(4) Uani 0.47(2) 1 d D U P A 1
H33A H -0.1836 0.3663 0.0025 0.068 Uiso 0.47(2) 1 calc R U P A 1
H33B H -0.1971 0.3184 0.0633 0.068 Uiso 0.47(2) 1 calc R U P A 1
C34 C -0.1609(17) 0.3758(8) 0.1684(16) 0.081(6) Uani 0.47(2) 1 d D U P A 1
H34A H -0.2272 0.3947 0.1646 0.098 Uiso 0.47(2) 1 calc R U P A 1
H34B H -0.1565 0.3549 0.2287 0.098 Uiso 0.47(2) 1 calc R U P A 1
C35 C -0.0650(17) 0.4046(9) 0.173(2) 0.053(5) Uani 0.47(2) 1 d D U P A 1
H35A H -0.0825 0.4337 0.1347 0.064 Uiso 0.47(2) 1 calc R U P A 1
H35B H -0.0370 0.4122 0.2455 0.064 Uiso 0.47(2) 1 calc R U P A 1
O2' O 0.0067(7) 0.3912(5) 0.1008(12) 0.040(3) Uani 0.53(2) 1 d D U P A 2
C32' C -0.0426(12) 0.3519(5) 0.0502(14) 0.051(4) Uani 0.53(2) 1 d D U P A 2
H32C H 0.0104 0.3267 0.0489 0.061 Uiso 0.53(2) 1 calc R U P A 2
H32D H -0.0737 0.3595 -0.0217 0.061 Uiso 0.53(2) 1 calc R U P A 2
C33' C -0.1298(15) 0.3382(5) 0.1123(19) 0.077(5) Uani 0.53(2) 1 d D U P A 2
H33C H -0.1881 0.3204 0.0710 0.093 Uiso 0.53(2) 1 calc R U P A 2
H33D H -0.1011 0.3207 0.1751 0.093 Uiso 0.53(2) 1 calc R U P A 2
C34' C -0.1675(13) 0.3890(5) 0.1383(17) 0.067(5) Uani 0.53(2) 1 d D U P A 2
H34C H -0.2137 0.4031 0.0788 0.080 Uiso 0.53(2) 1 calc R U P A 2
H34D H -0.2063 0.3892 0.1993 0.080 Uiso 0.53(2) 1 calc R U P A 2
C35' C -0.0629(15) 0.4123(7) 0.160(2) 0.050(4) Uani 0.53(2) 1 d D U P A 2
H35C H -0.0707 0.4454 0.1420 0.060 Uiso 0.53(2) 1 calc R U P A 2
H35D H -0.0342 0.4097 0.2342 0.060 Uiso 0.53(2) 1 calc R U P A 2
O3 O 0.1387(12) 0.4815(3) 0.1828(11) 0.072(4) Uani 0.470(9) 1 d D U P A 1
C36 C 0.0934(15) 0.5132(4) 0.1036(12) 0.100(5) Uani 0.470(9) 1 d D U P A 1
H36A H 0.0138 0.5142 0.0995 0.120 Uiso 0.470(9) 1 calc R U P A 1
H36B H 0.1117 0.5035 0.0356 0.120 Uiso 0.470(9) 1 calc R U P A 1
C37 C 0.1401(17) 0.5593(5) 0.1320(14) 0.114(5) Uani 0.470(9) 1 d D U P A 1
H37A H 0.2074 0.5645 0.1018 0.137 Uiso 0.470(9) 1 calc R U P A 1
H37B H 0.0882 0.5843 0.1091 0.137 Uiso 0.470(9) 1 calc R U P A 1
C38 C 0.161(2) 0.5567(6) 0.2419(16) 0.120(7) Uani 0.470(9) 1 d D U P A 1
H38A H 0.1069 0.5750 0.2723 0.144 Uiso 0.470(9) 1 calc R U P A 1
H38B H 0.2333 0.5696 0.2665 0.144 Uiso 0.470(9) 1 calc R U P A 1
C39 C 0.1564(18) 0.5079(5) 0.2752(12) 0.073(4) Uani 0.470(9) 1 d D U P A 1
H39A H 0.0968 0.5033 0.3164 0.087 Uiso 0.470(9) 1 calc R U P A 1
H39B H 0.2250 0.4988 0.3175 0.087 Uiso 0.470(9) 1 calc R U P A 1
O3' O 0.1579(12) 0.4862(3) 0.1346(9) 0.068(3) Uani 0.530(9) 1 d D U P A 2
C36' C 0.2183(14) 0.5134(4) 0.0764(9) 0.092(4) Uani 0.530(9) 1 d D U P A 2
H36C H 0.1712 0.5281 0.0183 0.111 Uiso 0.530(9) 1 calc R U P A 2
H36D H 0.2732 0.4946 0.0482 0.111 Uiso 0.530(9) 1 calc R U P A 2
C37' C 0.2723(10) 0.5500(4) 0.1503(9) 0.073(3) Uani 0.530(9) 1 d D U P A 2
H37C H 0.3405 0.5385 0.1896 0.088 Uiso 0.530(9) 1 calc R U P A 2
H37D H 0.2869 0.5785 0.1133 0.088 Uiso 0.530(9) 1 calc R U P A 2
C38' C 0.1934(18) 0.5569(5) 0.2144(12) 0.068(4) Uani 0.530(9) 1 d D U P A 2
H38C H 0.1369 0.5782 0.1816 0.082 Uiso 0.530(9) 1 calc R U P A 2
H38D H 0.2257 0.5700 0.2816 0.082 Uiso 0.530(9) 1 calc R U P A 2
C39' C 0.1472(15) 0.5104(5) 0.2288(12) 0.069(4) Uani 0.530(9) 1 d D U P A 2
H39C H 0.0705 0.5127 0.2389 0.082 Uiso 0.530(9) 1 calc R U P A 2
H39D H 0.1878 0.4945 0.2891 0.082 Uiso 0.530(9) 1 calc R U P A 2
Li1 Li 0.4791(7) 0.5029(2) 0.6026(6) 0.0435(18) Uani 1 1 d . . . . .
O4 O 0.3500(3) 0.48358(11) 0.6603(2) 0.0520(9) Uani 1 1 d . . . . .
C40 C 0.2833(4) 0.45361(16) 0.5892(4) 0.0519(12) Uani 1 1 d . . . . .
H40A H 0.2729 0.4235 0.6220 0.062 Uiso 1 1 calc R U . . .
H40B H 0.3172 0.4483 0.5263 0.062 Uiso 1 1 calc R U . . .
C41 C 0.1768(5) 0.47812(19) 0.5625(5) 0.0605(14) Uani 1 1 d . . . . .
H41A H 0.1766 0.4978 0.5007 0.073 Uiso 1 1 calc R U . . .
H41B H 0.1164 0.4559 0.5500 0.073 Uiso 1 1 calc R U . . .
C42 C 0.1696(5) 0.50691(18) 0.6582(5) 0.0683(18) Uani 1 1 d . . . . .
H42A H 0.1220 0.5340 0.6421 0.082 Uiso 1 1 calc R U . . .
H42B H 0.1429 0.4884 0.7130 0.082 Uiso 1 1 calc R U . . .
C43 C 0.2832(6) 0.52107(19) 0.6888(4) 0.0676(17) Uani 1 1 d . . . . .
H43A H 0.2985 0.5498 0.6526 0.081 Uiso 1 1 calc R U . . .
H43B H 0.2976 0.5266 0.7642 0.081 Uiso 1 1 calc R U . . .
O5 O 0.6654(7) 0.5272(3) -0.0314(6) 0.073(2) Uiso 0.5 1 d D . P B -1
C44 C 0.6058(11) 0.4903(5) -0.0847(11) 0.086(4) Uiso 0.5 1 d D . P B -1
H44A H 0.6498 0.4618 -0.0781 0.103 Uiso 0.5 1 calc R U P B -1
H44B H 0.5891 0.4980 -0.1590 0.103 Uiso 0.5 1 calc R U P B -1
C45 C 0.4972(13) 0.4820(7) -0.0384(15) 0.100(6) Uiso 0.5 1 d D . P B -1
H45A H 0.4360 0.4975 -0.0810 0.120 Uiso 0.5 1 calc R U P B -1
H45B H 0.4813 0.4486 -0.0354 0.120 Uiso 0.5 1 calc R U P B -1
C46 C 0.5164(15) 0.5024(8) 0.0686(16) 0.114(7) Uiso 0.5 1 d D . P B -1
H46A H 0.4531 0.5199 0.0847 0.137 Uiso 0.5 1 calc R U P B -1
H46B H 0.5360 0.4785 0.1221 0.137 Uiso 0.5 1 calc R U P B -1
C47 C 0.6167(13) 0.5357(6) 0.0564(12) 0.107(5) Uiso 0.5 1 d D . P B -1
H47A H 0.5913 0.5681 0.0542 0.128 Uiso 0.5 1 calc R U P B -1
H47B H 0.6716 0.5323 0.1182 0.128 Uiso 0.5 1 calc R U P B -1

loop_
_atom_site_aniso_label
_atom_site_aniso_U_11
_atom_site_aniso_U_22
_atom_site_aniso_U_33
_atom_site_aniso_U_23
_atom_site_aniso_U_13
_atom_site_aniso_U_12
K1 0.0390(5) 0.0342(5) 0.0433(6) -0.0095(4) -0.0177(4) 0.0089(4)
S1 0.0447(6) 0.0128(4) 0.0429(6) 0.0003(4) -0.0221(5) 0.0026(4)
S2 0.0375(6) 0.0159(4) 0.0349(5) -0.0019(4) -0.0150(4) -0.0047(4)
S3 0.0565(7) 0.0139(5) 0.0420(6) 0.0034(4) -0.0267(5) -0.0012(4)
N1 0.0185(15) 0.0140(14) 0.0232(15) 0.0011(11) -0.0054(12) 0.0011(11)
N2 0.0192(15) 0.0129(13) 0.0224(15) 0.0016(11) -0.0053(12) 0.0001(11)
C1 0.0191(17) 0.0153(16) 0.0242(18) 0.0003(13) -0.0046(14) 0.0018(13)
C2 0.0226(18) 0.0166(17) 0.0261(19) -0.0013(14) -0.0024(15) -0.0006(14)
C3 0.027(2) 0.0146(17) 0.0268(19) -0.0003(14) -0.0022(16) 0.0008(14)
C4 0.0214(18) 0.0107(15) 0.0228(18) 0.0014(13) -0.0074(14) 0.0014(13)
C5 0.0230(19) 0.0174(17) 0.035(2) 0.0006(15) -0.0035(16) 0.0017(14)
C6 0.0214(19) 0.0227(19) 0.047(2) -0.0006(17) -0.0072(18) -0.0038(15)
C7 0.032(2) 0.0221(19) 0.038(2) -0.0053(17) -0.0161(18) -0.0025(16)
C8 0.039(2) 0.0235(19) 0.0256(19) -0.0042(15) -0.0095(17) 0.0068(17)
C9 0.0250(19) 0.0162(17) 0.0270(19) 0.0009(14) -0.0047(15) 0.0036(14)
C10 0.033(2) 0.041(2) 0.027(2) -0.0036(17) -0.0002(17) 0.0000(18)
C11 0.045(3) 0.066(4) 0.119(5) -0.003(4) 0.031(3) 0.019(3)
C12 0.055(4) 0.155(7) 0.068(4) 0.055(4) 0.012(3) -0.012(4)
C13 0.024(2) 0.042(2) 0.037(2) -0.0040(18) 0.0042(17) -0.0037(18)
C14 0.090(4) 0.059(3) 0.048(3) 0.001(3) 0.026(3) -0.017(3)
C15 0.056(3) 0.071(4) 0.065(4) -0.017(3) 0.015(3) 0.019(3)
C16 0.0224(19) 0.0150(16) 0.0260(19) -0.0039(14) -0.0092(15) 0.0012(14)
C17 0.035(2) 0.0209(18) 0.025(2) -0.0044(15) -0.0026(17) 0.0062(16)
C18 0.047(3) 0.032(2) 0.0222(19) -0.0030(16) -0.0079(18) 0.0055(19)
C19 0.041(2) 0.0235(19) 0.031(2) -0.0038(16) -0.0167(18) 0.0029(17)
C20 0.0209(19) 0.0200(18) 0.047(2) -0.0029(17) -0.0105(18) -0.0016(15)
C21 0.024(2) 0.0185(18) 0.034(2) 0.0001(15) -0.0058(16) -0.0004(15)
C22 0.025(2) 0.030(2) 0.041(2) 0.0082(18) -0.0013(18) 0.0021(16)
C23 0.039(3) 0.046(3) 0.076(4) 0.008(3) 0.020(3) -0.003(2)
C24 0.063(3) 0.041(3) 0.040(3) 0.000(2) 0.013(2) 0.003(2)
C25 0.044(3) 0.043(2) 0.027(2) 0.0035(18) 0.0057(19) 0.014(2)
C26 0.068(3) 0.048(3) 0.045(3) 0.002(2) 0.020(3) 0.020(3)
C27 0.037(3) 0.054(3) 0.062(3) 0.002(2) 0.014(2) 0.004(2)
O1 0.077(12) 0.061(6) 0.044(5) 0.007(4) -0.023(4) -0.006(5)
C28 0.075(8) 0.043(6) 0.047(7) 0.017(5) 0.031(6) 0.003(6)
C29 0.072(7) 0.046(7) 0.044(5) 0.002(5) -0.005(5) -0.011(5)
C30 0.066(7) 0.060(6) 0.062(6) -0.010(5) -0.011(5) -0.004(5)
C31 0.101(11) 0.049(6) 0.060(7) 0.000(4) -0.024(7) 0.008(7)
O1' 0.062(11) 0.035(6) 0.045(6) -0.003(4) -0.010(5) -0.002(5)
C28' 0.066(10) 0.034(6) 0.037(8) 0.001(6) -0.017(8) -0.024(7)
C29' 0.105(13) 0.051(7) 0.062(11) 0.000(8) -0.030(10) -0.021(9)
C30' 0.165(16) 0.071(9) 0.049(8) 0.019(7) -0.037(10) -0.016(12)
C31' 0.078(11) 0.036(6) 0.064(8) 0.000(5) -0.007(9) 0.006(8)
O2 0.034(4) 0.035(8) 0.106(12) -0.029(7) -0.016(5) 0.008(4)
C32 0.048(7) 0.044(10) 0.141(14) -0.038(9) -0.030(8) 0.011(7)
C33 0.039(6) 0.070(9) 0.057(8) -0.023(6) -0.001(6) -0.021(6)
C34 0.091(9) 0.092(12) 0.069(10) -0.026(9) 0.035(8) -0.051(8)
C35 0.046(8) 0.057(11) 0.050(8) -0.018(9) -0.010(6) -0.004(6)
O2' 0.037(4) 0.026(6) 0.056(6) -0.012(4) 0.003(4) 0.000(3)
C32' 0.037(6) 0.031(7) 0.084(8) -0.021(6) 0.006(6) 0.000(5)
C33' 0.065(9) 0.052(6) 0.123(12) -0.029(8) 0.043(8) -0.018(6)
C34' 0.055(6) 0.068(8) 0.084(11) -0.027(8) 0.033(7) -0.012(6)
C35' 0.045(7) 0.027(5) 0.078(10) -0.005(6) 0.011(6) 0.013(4)
O3 0.074(8) 0.028(5) 0.095(9) -0.023(5) -0.049(7) 0.016(5)
C36 0.126(11) 0.058(7) 0.099(8) -0.019(6) -0.051(9) 0.048(7)
C37 0.129(12) 0.062(7) 0.139(10) 0.022(8) -0.022(10) 0.015(8)
C38 0.141(17) 0.046(7) 0.144(11) -0.021(8) -0.076(13) 0.010(10)
C39 0.066(8) 0.057(7) 0.084(8) -0.023(6) -0.026(9) 0.013(7)
O3' 0.077(6) 0.030(4) 0.087(8) 0.005(4) -0.029(6) -0.009(4)
C36' 0.146(12) 0.059(7) 0.071(7) -0.013(5) 0.014(7) -0.033(7)
C37' 0.083(8) 0.045(6) 0.087(8) -0.004(5) -0.003(6) -0.025(5)
C38' 0.093(10) 0.040(6) 0.067(8) -0.004(5) -0.006(6) 0.001(6)
C39' 0.062(8) 0.052(7) 0.090(8) 0.006(7) 0.001(8) 0.012(5)
Li1 0.061(5) 0.018(3) 0.046(4) -0.002(3) -0.012(4) -0.003(3)
O4 0.078(2) 0.0344(17) 0.0436(19) -0.0023(14) 0.0107(17) 0.0047(16)
C40 0.059(3) 0.033(2) 0.064(3) -0.010(2) 0.012(3) -0.001(2)
C41 0.057(3) 0.048(3) 0.078(4) 0.005(3) 0.018(3) 0.001(3)
C42 0.092(5) 0.040(3) 0.083(4) 0.015(3) 0.050(4) 0.021(3)
C43 0.109(5) 0.040(3) 0.056(3) -0.007(2) 0.018(3) 0.021(3)

loop_
_atom_type_symbol
_atom_type_description
_atom_type_scat_dispersion_real
_atom_type_scat_dispersion_imag
_atom_type_scat_source
C C 0.0033 0.0016 'International Tables Vol C Tables 4.2.6.8 and 6.1.1.4'
H H 0.0000 0.0000 'International Tables Vol C Tables 4.2.6.8 and 6.1.1.4'
Li Li -0.0003 0.0001 'International Tables Vol C Tables 4.2.6.8 and 6.1.1.4'
N N 0.0061 0.0033 'International Tables Vol C Tables 4.2.6.8 and 6.1.1.4'
O O 0.0106 0.0060 'International Tables Vol C Tables 4.2.6.8 and 6.1.1.4'
S S 0.1246 0.1234 'International Tables Vol C Tables 4.2.6.8 and 6.1.1.4'
K K 0.2009 0.2494 'International Tables Vol C Tables 4.2.6.8 and 6.1.1.4'

loop_
_geom_angle_atom_site_label_1
_geom_angle_atom_site_label_2
_geom_angle_atom_site_label_3
_geom_angle
_geom_angle_site_symmetry_1
_geom_angle_site_symmetry_3
O1 K1 O3 111.5(5) . .
O1 K1 O2 80.2(7) . .
O3 K1 O2 76.7(5) . .
O3' K1 O1' 101.4(5) . .
O3' K1 O2' 76.5(4) . .
O1' K1 O2' 81.6(7) . .
O3' K1 S3 84.7(3) . .
O1 K1 S3 144.1(6) . .
O3 K1 S3 80.5(3) . .
O2 K1 S3 135.6(5) . .
O1' K1 S3 136.9(7) . .
O2' K1 S3 140.3(3) . .
O3' K1 C8 172.8(3) . .
O1 K1 C8 76.7(4) . .
O3 K1 C8 171.0(3) . .
O2 K1 C8 101.8(4) . .
O1' K1 C8 74.0(4) . .
O2' K1 C8 107.9(3) . .
S3 K1 C8 94.93(7) . .
O3' K1 C7 161.4(3) . .
O1 K1 C7 78.4(4) . .
O3 K1 C7 150.7(3) . .
O2 K1 C7 78.1(4) . .
O1' K1 C7 78.8(4) . .
O2' K1 C7 85.2(3) . .
S3 K1 C7 108.04(7) . .
C8 K1 C7 24.45(10) . .
O3' K1 C6 144.4(3) . .
O1 K1 C6 100.0(4) . .
O3 K1 C6 129.6(3) . .
O2 K1 C6 71.0(4) . .
O1' K1 C6 101.6(5) . .
O2' K1 C6 80.4(3) . .
S3 K1 C6 96.53(7) . .
C8 K1 C6 42.85(11) . .
C7 K1 C6 24.28(10) . .
O3' K1 C9 154.0(3) . .
O1 K1 C9 96.5(4) . .
O3 K1 C9 150.1(3) . .
O2 K1 C9 119.8(4) . .
O1' K1 C9 92.1(5) . .
O2' K1 C9 127.9(3) . .
S3 K1 C9 70.47(7) . .
C8 K1 C9 24.47(9) . .
C7 K1 C9 43.19(9) . .
C6 K1 C9 50.23(10) . .
O3' K1 C4 140.5(3) . .
O1 K1 C4 118.8(4) . .
O3 K1 C4 129.7(3) . .
O2 K1 C4 111.2(4) . .
O1' K1 C4 115.3(4) . .
O2' K1 C4 121.2(3) . .
S3 K1 C4 58.85(6) . .
C8 K1 C4 42.28(9) . .
C7 K1 C4 49.23(9) . .
C6 K1 C4 42.24(9) . .
C9 K1 C4 24.27(9) . .
C2 S2 Li1 116.0(2) . .
C2 S2 Li1 90.09(19) . 3_666
Li1 S2 Li1 69.2(3) . 3_666
C3 S3 Li1 92.9(2) . 3_666
C3 S3 K1 115.01(12) . .
Li1 S3 K1 151.89(17) 3_666 .
C1 N1 C2 110.7(3) . .
C1 N1 C16 123.5(3) . .
C2 N1 C16 125.7(3) . .
C1 N2 C3 111.1(3) . .
C1 N2 C4 123.8(3) . .
C3 N2 C4 125.0(3) . .
N2 C1 N1 105.8(3) . .
N2 C1 S1 126.2(3) . .
N1 C1 S1 128.0(3) . .
C3 C2 N1 106.1(3) . .
C3 C2 S2 130.7(3) . .
N1 C2 S2 123.2(3) . .
C2 C3 N2 106.3(3) . .
C2 C3 S3 130.4(3) . .
N2 C3 S3 123.3(3) . .
C9 C4 C5 123.1(3) . .
C9 C4 N2 118.7(3) . .
C5 C4 N2 118.2(3) . .
C9 C4 K1 76.46(19) . .
C5 C4 K1 78.6(2) . .
N2 C4 K1 117.52(19) . .
C6 C5 C4 117.1(4) . .
C6 C5 C13 120.5(3) . .
C4 C5 C13 122.4(3) . .
C6 C5 K1 75.2(2) . .
C4 C5 K1 77.4(2) . .
C13 C5 K1 116.7(2) . .
C5 C6 C7 120.9(4) . .
C5 C6 K1 80.4(2) . .
C7 C6 K1 76.6(2) . .
C6 C7 C8 120.2(4) . .
C6 C7 K1 79.1(2) . .
C8 C7 K1 77.3(2) . .
C9 C8 C7 121.6(4) . .
C9 C8 K1 80.0(2) . .
C7 C8 K1 78.2(2) . .
C8 C9 C4 117.1(3) . .
C8 C9 C10 121.5(4) . .
C4 C9 C10 121.4(3) . .
C8 C9 K1 75.6(2) . .
C4 C9 K1 79.27(19) . .
C10 C9 K1 116.2(2) . .
C9 C10 C11 110.5(4) . .
C9 C10 C12 112.2(4) . .
C11 C10 C12 111.1(5) . .
C5 C13 C15 110.3(4) . .
C5 C13 C14 112.1(4) . .
C15 C13 C14 112.2(4) . .
C17 C16 N1 118.9(3) . .
C17 C16 C21 122.5(3) . .
N1 C16 C21 118.6(3) . .
C18 C17 C16 117.7(4) . .
C18 C17 C25 120.5(4) . .
C16 C17 C25 121.8(3) . .
C17 C18 C19 120.8(4) . .
C18 C19 C20 120.6(4) . .
C21 C20 C19 120.9(4) . .
C20 C21 C16 117.5(4) . .
C20 C21 C22 120.8(4) . .
C16 C21 C22 121.7(3) . .
C21 C22 C24 111.9(3) . .
C21 C22 C23 110.4(4) . .
C24 C22 C23 111.2(4) . .
C17 C25 C27 110.9(3) . .
C17 C25 C26 111.6(4) . .
C27 C25 C26 111.6(4) . .
C31 O1 C28 109.1(8) . .
C31 O1 K1 114.9(9) . .
C28 O1 K1 135.2(9) . .
C29 C28 O1 108.5(9) . .
C28 C29 C30 103.2(10) . .
C31 C30 C29 107.9(9) . .
O1 C31 C30 104.9(9) . .
O1 C31 K1 44.0(6) . .
C30 C31 K1 146.3(8) . .
C31' O1' C28' 109.6(10) . .
C31' O1' K1 122.0(11) . .
C28' O1' K1 125.2(15) . .
C29' C28' O1' 107.7(11) . .
C28' C29' C30' 106.4(12) . .
C31' C30' C29' 108.9(11) . .
O1' C31' C30' 105.8(11) . .
C35 O2 C32 109.5(10) . .
C35 O2 K1 126.4(11) . .
C32 O2 K1 124.0(11) . .
O2 C32 C33 107.8(11) . .
C34 C33 C32 97.1(12) . .
C35 C34 C33 101.7(12) . .
O2 C35 C34 107.5(12) . .
C35' O2' C32' 110.4(9) . .
C35' O2' K1 122.7(11) . .
C32' O2' K1 122.0(9) . .
O2' C32' C33' 105.2(10) . .
C34' C33' C32' 97.5(11) . .
C35' C34' C33' 100.5(11) . .
O2' C35' C34' 107.8(10) . .
C36 O3 C39 105.5(9) . .
C36 O3 K1 123.3(9) . .
C39 O3 K1 128.3(10) . .
O3 C36 C37 107.1(11) . .
C38 C37 C36 102.3(12) . .
C37 C38 C39 109.8(12) . .
C38 C39 O3 105.7(12) . .
C36' O3' C39' 108.4(9) . .
C36' O3' K1 110.8(10) . .
C39' O3' K1 119.8(8) . .
O3' C36' C37' 105.9(9) . .
O3' C36' K1 46.7(7) . .
C37' C36' K1 121.0(9) . .
C38' C37' C36' 101.1(11) . .
C37' C38' C39' 105.4(11) . .
C38' C39' O3' 104.3(11) . .
O4 Li1 S2 121.3(3) . .
O4 Li1 S3 120.5(4) . 3_666
S2 Li1 S3 104.8(3) . 3_666
O4 Li1 S2 101.4(3) . 3_666
S2 Li1 S2 110.8(3) . 3_666
S3 Li1 S2 94.2(2) 3_666 3_666
O4 Li1 Li1 128.7(5) . 3_666
S2 Li1 Li1 57.3(3) . 3_666
S3 Li1 Li1 106.6(4) 3_666 3_666
S2 Li1 Li1 53.5(2) 3_666 3_666
C40 O4 C43 108.2(4) . .
C40 O4 Li1 110.9(3) . .
C43 O4 Li1 114.9(4) . .
O4 C40 C41 106.1(4) . .
C42 C41 C40 102.8(5) . .
C43 C42 C41 102.1(4) . .
O4 C43 C42 106.8(4) . .
C47 O5 C44 106.0(10) . .
O5 C44 C45 110.2(11) . .
C46 C45 C44 105.2(12) . .
C47 C46 C45 99.7(14) . .
O5 C47 C46 114.4(13) . .

loop_
_geom_bond_atom_site_label_1
_geom_bond_atom_site_label_2
_geom_bond_distance
_geom_bond_site_symmetry_2
K1 O3' 2.637(9) .
K1 O1 2.712(9) .
K1 O3 2.689(9) .
K1 O2 2.752(10) .
K1 O1' 2.711(11) .
K1 O2' 2.751(9) .
K1 S3 3.1490(13) .
K1 C8 3.246(4) .
K1 C7 3.258(4) .
K1 C6 3.287(4) .
K1 C9 3.301(3) .
K1 C4 3.336(3) .
S1 C1 1.701(3) .
S2 C2 1.733(3) .
S2 Li1 2.416(8) .
S2 Li1 2.531(7) 3_666
S3 C3 1.732(4) .
S3 Li1 2.407(7) 3_666
N1 C1 1.351(4) .
N1 C2 1.417(4) .
N1 C16 1.438(4) .
N2 C1 1.350(4) .
N2 C3 1.406(4) .
N2 C4 1.430(4) .
C2 C3 1.366(5) .
C4 C9 1.396(5) .
C4 C5 1.395(5) .
C5 C6 1.404(5) .
C5 C13 1.511(6) .
C6 C7 1.377(6) .
C7 C8 1.377(6) .
C8 C9 1.389(5) .
C9 C10 1.511(6) .
C10 C11 1.520(7) .
C10 C12 1.514(7) .
C13 C15 1.521(7) .
C13 C14 1.517(7) .
C16 C17 1.391(5) .
C16 C21 1.400(5) .
C17 C18 1.394(5) .
C17 C25 1.511(6) .
C18 C19 1.381(6) .
C19 C20 1.371(6) .
C20 C21 1.396(5) .
C21 C22 1.512(6) .
C22 C24 1.520(6) .
C22 C23 1.534(6) .
C25 C27 1.539(7) .
C25 C26 1.516(6) .
O1 C31 1.405(12) .
O1 C28 1.475(12) .
C28 C29 1.439(12) .
C29 C30 1.472(14) .
C30 C31 1.497(12) .
O1' C31' 1.401(14) .
O1' C28' 1.459(13) .
C28' C29' 1.439(14) .
C29' C30' 1.453(16) .
C30' C31' 1.477(15) .
O2 C35 1.380(13) .
O2 C32 1.414(12) .
C32 C33 1.491(16) .
C33 C34 1.587(16) .
C34 C35 1.457(14) .
O2' C35' 1.386(12) .
O2' C32' 1.415(11) .
C32' C33' 1.503(15) .
C33' C34' 1.599(15) .
C34' C35' 1.466(13) .
O3 C36 1.441(16) .
O3 C39 1.422(14) .
C36 C37 1.486(17) .
C37 C38 1.43(2) .
C38 C39 1.484(16) .
O3' C36' 1.392(15) .
O3' C39' 1.439(14) .
C36' C37' 1.527(14) .
C37' C38' 1.398(19) .
C38' C39' 1.491(14) .
Li1 O4 1.960(9) .
Li1 S3 2.407(7) 3_666
Li1 S2 2.531(7) 3_666
Li1 Li1 2.812(16) 3_666
O4 C40 1.449(6) .
O4 C43 1.453(6) .
C40 C41 1.508(7) .
C41 C42 1.519(8) .
C42 C43 1.480(9) .
O5 C47 1.397(13) .
O5 C44 1.429(13) .
C44 C45 1.584(15) .
C45 C46 1.509(14) .
C46 C47 1.610(16) .

loop_
_geom_torsion_atom_site_label_1
_geom_torsion_atom_site_label_2
_geom_torsion_atom_site_label_3
_geom_torsion_atom_site_label_4
_geom_torsion
_geom_torsion_site_symmetry_1
C3 N2 C1 N1 -0.5(4) .
C4 N2 C1 N1 -176.2(3) .
C3 N2 C1 S1 177.5(3) .
C4 N2 C1 S1 1.7(5) .
C2 N1 C1 N2 0.3(4) .
C16 N1 C1 N2 -176.8(3) .
C2 N1 C1 S1 -177.5(3) .
C16 N1 C1 S1 5.3(5) .
C1 N1 C2 C3 -0.1(4) .
C16 N1 C2 C3 177.0(3) .
C1 N1 C2 S2 -179.2(3) .
C16 N1 C2 S2 -2.2(5) .
Li1 S2 C2 C3 57.5(5) .
Li1 S2 C2 C3 -9.3(4) 3_666
Li1 S2 C2 N1 -123.5(3) .
Li1 S2 C2 N1 169.7(4) 3_666
N1 C2 C3 N2 -0.2(4) .
S2 C2 C3 N2 178.9(3) .
N1 C2 C3 S3 -178.6(3) .
S2 C2 C3 S3 0.5(6) .
C1 N2 C3 C2 0.4(4) .
C4 N2 C3 C2 176.1(3) .
C1 N2 C3 S3 179.0(3) .
C4 N2 C3 S3 -5.4(5) .
Li1 S3 C3 C2 9.2(4) 3_666
K1 S3 C3 C2 -174.3(3) .
Li1 S3 C3 N2 -169.0(4) 3_666
K1 S3 C3 N2 7.5(4) .
C1 N2 C4 C9 -95.5(4) .
C3 N2 C4 C9 89.4(4) .
C1 N2 C4 C5 83.9(4) .
C3 N2 C4 C5 -91.2(4) .
C1 N2 C4 K1 175.4(3) .
C3 N2 C4 K1 0.3(4) .
C9 C4 C5 C6 0.6(5) .
N2 C4 C5 C6 -178.8(3) .
K1 C4 C5 C6 65.9(3) .
C9 C4 C5 C13 -179.2(3) .
N2 C4 C5 C13 1.5(5) .
K1 C4 C5 C13 -113.8(3) .
C9 C4 C5 K1 -65.4(3) .
N2 C4 C5 K1 115.2(3) .
C4 C5 C6 C7 0.9(5) .
C13 C5 C6 C7 -179.4(4) .
K1 C5 C6 C7 68.0(3) .
C4 C5 C6 K1 -67.1(3) .
C13 C5 C6 K1 112.6(3) .
C5 C6 C7 C8 -1.7(6) .
K1 C6 C7 C8 68.2(3) .
C5 C6 C7 K1 -69.9(3) .
C6 C7 C8 C9 1.1(6) .
K1 C7 C8 C9 70.3(3) .
C6 C7 C8 K1 -69.2(3) .
C7 C8 C9 C4 0.2(5) .
K1 C8 C9 C4 69.6(3) .
C7 C8 C9 C10 178.5(4) .
K1 C8 C9 C10 -112.1(3) .
C7 C8 C9 K1 -69.4(3) .
C5 C4 C9 C8 -1.1(5) .
N2 C4 C9 C8 178.3(3) .
K1 C4 C9 C8 -67.5(3) .
C5 C4 C9 C10 -179.4(3) .
N2 C4 C9 C10 0.0(5) .
K1 C4 C9 C10 114.2(3) .
C5 C4 C9 K1 66.4(3) .
N2 C4 C9 K1 -114.2(3) .
C8 C9 C10 C11 -75.9(5) .
C4 C9 C10 C11 102.3(5) .
K1 C9 C10 C11 -164.4(3) .
C8 C9 C10 C12 48.6(6) .
C4 C9 C10 C12 -133.2(5) .
K1 C9 C10 C12 -40.0(5) .
C6 C5 C13 C15 -65.7(5) .
C4 C5 C13 C15 114.0(4) .
K1 C5 C13 C15 22.3(4) .
C6 C5 C13 C14 60.1(5) .
C4 C5 C13 C14 -120.2(4) .
K1 C5 C13 C14 148.1(3) .
C1 N1 C16 C17 -88.6(4) .
C2 N1 C16 C17 94.7(4) .
C1 N1 C16 C21 90.8(4) .
C2 N1 C16 C21 -85.9(4) .
N1 C16 C17 C18 179.3(3) .
C21 C16 C17 C18 -0.1(5) .
N1 C16 C17 C25 -0.2(5) .
C21 C16 C17 C25 -179.5(4) .
C16 C17 C18 C19 -1.0(6) .
C25 C17 C18 C19 178.5(4) .
C17 C18 C19 C20 1.0(6) .
C18 C19 C20 C21 0.1(6) .
C19 C20 C21 C16 -1.2(5) .
C19 C20 C21 C22 179.6(3) .
C17 C16 C21 C20 1.1(5) .
N1 C16 C21 C20 -178.2(3) .
C17 C16 C21 C22 -179.6(3) .
N1 C16 C21 C22 1.1(5) .
C20 C21 C22 C24 65.6(5) .
C16 C21 C22 C24 -113.7(4) .
C20 C21 C22 C23 -58.9(5) .
C16 C21 C22 C23 121.9(4) .
C18 C17 C25 C27 -58.9(5) .
C16 C17 C25 C27 120.6(4) .
C18 C17 C25 C26 66.2(5) .
C16 C17 C25 C26 -114.3(4) .
C31 O1 C28 C29 9(3) .
K1 O1 C28 C29 178.1(17) .
O1 C28 C29 C30 -21(2) .
C28 C29 C30 C31 25.7(18) .
C28 O1 C31 C30 7(2) .
K1 O1 C31 C30 -164.4(12) .
C28 O1 C31 K1 172(3) .
C29 C30 C31 O1 -20.8(19) .
C29 C30 C31 K1 -41(2) .
C31' O1' C28' C29' -12(4) .
K1 O1' C28' C29' 147(2) .
O1' C28' C29' C30' 6(4) .
C28' C29' C30' C31' 2(3) .
C28' O1' C31' C30' 13(3) .
K1 O1' C31' C30' -147.5(16) .
C29' C30' C31' O1' -9(3) .
C35 O2 C32 C33 16(3) .
K1 O2 C32 C33 -166.4(18) .
O2 C32 C33 C34 -33(2) .
C32 C33 C34 C35 39(3) .
C32 O2 C35 C34 12(3) .
K1 O2 C35 C34 -165.9(15) .
C33 C34 C35 O2 -32(3) .
C35' O2' C32' C33' -22(2) .
K1 O2' C32' C33' 133.6(16) .
O2' C32' C33' C34' 38(2) .
C32' C33' C34' C35' -41(2) .
C32' O2' C35' C34' -7(2) .
K1 O2' C35' C34' -162.2(13) .
C33' C34' C35' O2' 30(3) .
C39 O3 C36 C37 32(2) .
K1 O3 C36 C37 -130.4(13) .
O3 C36 C37 C38 -29(2) .
C36 C37 C38 C39 15(3) .
C37 C38 C39 O3 3(3) .
C36 O3 C39 C38 -21(2) .
K1 O3 C39 C38 139.6(16) .
C39' O3' C36' C37' 15.4(17) .
K1 O3' C36' C37' -117.9(10) .
C39' O3' C36' K1 133.4(14) .
O3' C36' C37' C38' -33.8(16) .
K1 C36' C37' C38' -82.4(13) .
C36' C37' C38' C39' 38.1(17) .
C37' C38' C39' O3' -30.2(19) .
C36' O3' C39' C38' 7.7(18) .
K1 O3' C39' C38' 136.1(12) .
C43 O4 C40 C41 8.5(5) .
Li1 O4 C40 C41 -118.5(4) .
O4 C40 C41 C42 -28.4(5) .
C40 C41 C42 C43 36.9(5) .
C40 O4 C43 C42 15.6(6) .
Li1 O4 C43 C42 140.2(4) .
C41 C42 C43 O4 -32.7(5) .
C47 O5 C44 C45 12.4(17) .
O5 C44 C45 C46 -22(2) .
C44 C45 C46 C47 19(2) .
C44 O5 C47 C46 1.0(19) .
C45 C46 C47 O5 -14(2) .
